data_7122087
loop_
_publ_author_name
'Inoue, Yuta'
'Hatayama, Takahiro'
'Kawasaki-Takasuka, Tomoko'
'Agou, Tomohiro'
'Kubota, Toshio'
'Yamazaki, Takashi'

_publ_section_title
;
 Stereoselective aldol reactions using pseudo C<sub>2</sub> symmetric
 1-benzyl-4-(trifluoromethyl)piperidine-2,6-dione.
;
_journal_issue 71
_journal_name_full 'Chemical communications (Cambridge, England)'
_journal_page_first 9913
_journal_page_last 9916
_journal_paper_doi 10.1039/c8cc05458d
_journal_volume 54
_journal_year 2018
_chemical_formula_moiety 'C23 H24 F3 N O5'
_chemical_formula_sum 'C23 H24 F3 N O5'
_chemical_formula_weight 451.43
_chemical_melting_point 382.4(4)
_chemical_name_systematic
'(2R*,3R*)-N-Benzyl-2-((1R*,2S*)-1-hydroxy-2-(methoxymethoxy)-2-phenylethyl)-3-(trifluoromethyl)- glutarimide'
_space_group_crystal_system monoclinic
_space_group_IT_number 14
_space_group_name_Hall '-P 2ybc'
_space_group_name_H-M_alt 'P 1 21/c 1'
_symmetry_space_group_name_Hall '-P 2ybc'
_symmetry_space_group_name_H-M 'P 1 21/c 1'
_atom_sites_solution_hydrogens geom
_audit_creation_method SHELXL-2014/7
_audit_update_record
;
2018-07-06 deposited with the CCDC.
2018-08-06 downloaded from the CCDC.
;
_cell_angle_alpha 90
_cell_angle_beta 98.589(3)
_cell_angle_gamma 90
_cell_formula_units_Z 4
_cell_length_a 9.9904(3)
_cell_length_b 10.9743(3)
_cell_length_c 19.9416(7)
_cell_measurement_reflns_used 8022
_cell_measurement_temperature 173(2)
_cell_measurement_theta_max 27.65
_cell_measurement_theta_min 2.21
_cell_volume 2161.83(12)
_computing_cell_refinement 'CrysAlisPro 1.171.38.43 (Rigaku OD, 2015)'
_computing_data_collection 'CrystalClear-SM Expert 2.0 r1 (Rigaku, 2009)'
_computing_data_reduction 'CrysAlisPro 1.171.38.43 (Rigaku OD, 2015)'
_computing_molecular_graphics
;
Yadokari-XG 2014 (Wakita, Nemoto, et al., 2016)
;
_computing_publication_material
;
Yadokari-XG 2014 (Wakita, Nemoto, et al., 2016)
;
_computing_structure_refinement 'SHELXL-2014/7 (Sheldrick, 2014)'
_computing_structure_solution SHELXT2014
_diffrn_ambient_temperature 173(2)
_diffrn_measured_fraction_theta_full 0.998
_diffrn_measured_fraction_theta_max 0.998
_diffrn_measurement_device_type ccd
_diffrn_measurement_method \w
_diffrn_radiation_type MoK\a
_diffrn_radiation_wavelength 0.71073
_diffrn_reflns_av_R_equivalents 0.0396
_diffrn_reflns_av_unetI/netI 0.0216
_diffrn_reflns_Laue_measured_fraction_full 0.998
_diffrn_reflns_Laue_measured_fraction_max 0.998
_diffrn_reflns_limit_h_max 12
_diffrn_reflns_limit_h_min -12
_diffrn_reflns_limit_k_max 13
_diffrn_reflns_limit_k_min -13
_diffrn_reflns_limit_l_max 24
_diffrn_reflns_limit_l_min -24
_diffrn_reflns_number 27070
_diffrn_reflns_point_group_measured_fraction_full 0.998
_diffrn_reflns_point_group_measured_fraction_max 0.998
_diffrn_reflns_theta_full 25.242
_diffrn_reflns_theta_max 25.499
_diffrn_reflns_theta_min 2.692
_diffrn_source 'fine-focus sealed tube'
_exptl_absorpt_coefficient_mu 0.114
_exptl_absorpt_correction_T_max 1.0000
_exptl_absorpt_correction_T_min 0.84343
_exptl_absorpt_correction_type multi-scan
_exptl_absorpt_process_details
;
CrysAlisPro 1.171.38.43 (Rigaku Oxford Diffraction, 2015)
Empirical absorption correction using spherical harmonics,
 implemented in SCALE3 ABSPACK scaling algorithm.
;
_exptl_crystal_colour colourless
_exptl_crystal_density_diffrn 1.387
_exptl_crystal_description prism
_exptl_crystal_F_000 944
_exptl_crystal_size_max 0.200
_exptl_crystal_size_mid 0.150
_exptl_crystal_size_min 0.100
_exptl_transmission_factor_max 0.989
_exptl_transmission_factor_min 0.980
_refine_diff_density_max 0.167
_refine_diff_density_min -0.165
_refine_diff_density_rms 0.032
_refine_ls_extinction_method none
_refine_ls_goodness_of_fit_ref 1.011
_refine_ls_hydrogen_treatment constr
_refine_ls_matrix_type full
_refine_ls_number_parameters 291
_refine_ls_number_reflns 4016
_refine_ls_number_restraints 0
_refine_ls_restrained_S_all 1.011
_refine_ls_R_factor_all 0.0488
_refine_ls_R_factor_gt 0.0364
_refine_ls_shift/su_max 0.000
_refine_ls_shift/su_mean 0.000
_refine_ls_structure_factor_coef Fsqd
_refine_ls_weighting_details 'w=1/[\s^2^(Fo^2^)+(0.0472P)^2^+0.5040P] where P=(Fo^2^+2Fc^2^)/3'
_refine_ls_weighting_scheme calc
_refine_ls_wR_factor_gt 0.0896
_refine_ls_wR_factor_ref 0.0972
_reflns_Friedel_coverage 0.000
_reflns_number_gt 3227
_reflns_number_total 4016
_reflns_threshold_expression 'I > 2\s(I)'
_cod_data_source_file c8cc05458d2.cif
_cod_data_source_block TY3
_cod_depositor_comments
;
The following automatic conversions were performed:

'_chemical_melting_point' value '382.0-382.8' was changed to
'382.4(4)' - the average value was taken and precision was estimated.

Automatic conversion script
Id: cif_fix_values 4973 2017-02-22 13:04:09Z antanas 

 Adding full bibliography for 7122084--7122089.cif.
;
_cod_database_code 7122087
_shelx_shelxl_version_number 2014/7
_shelx_space_group_comment
;
The symmetry employed for this shelxl refinement is uniquely defined
by the following loop, which should always be used as a source of
symmetry information in preference to the above space-group names.
They are only intended as comments.
;
_shelx_estimated_absorpt_t_min 0.978
_shelx_estimated_absorpt_t_max 0.989
_oxdiff_exptl_absorpt_empirical_full_min 0.910
_oxdiff_exptl_absorpt_empirical_full_max 1.103
_oxdiff_exptl_absorpt_empirical_details
;
Empirical correction (ABSPACK) includes:
- Absorption correction using spherical harmonics
- Frame scaling
;

loop_
_space_group_symop_operation_xyz
'x, y, z'
'-x, y+1/2, -z+1/2'
'-x, -y, -z'
'x, -y-1/2, z-1/2'

loop_
_atom_site_label
_atom_site_type_symbol
_atom_site_fract_x
_atom_site_fract_y
_atom_site_fract_z
_atom_site_U_iso_or_equiv
_atom_site_adp_type
_atom_site_occupancy
_atom_site_site_symmetry_order
_atom_site_calc_flag
_atom_site_refinement_flags_posn
_atom_site_refinement_flags_adp
O1 O 0.74975(10) 0.64787(9) 0.24117(5) 0.0384(3) Uani 1 1 d . .
O2 O 0.50316(10) 0.71885(10) 0.26477(6) 0.0418(3) Uani 1 1 d . .
H1 H 0.5474 0.7606 0.2404 0.063 Uiso 1 1 calc R U
O3 O 0.44984(10) 0.40666(8) 0.32288(5) 0.0380(3) Uani 1 1 d . .
F1 F 0.31927(11) 0.57551(10) 0.46534(5) 0.0604(3) Uani 1 1 d . .
F2 F 0.51571(11) 0.63824(11) 0.51010(5) 0.0632(3) Uani 1 1 d . .
O4 O 0.72176(12) 0.54500(10) 0.13775(6) 0.0491(3) Uani 1 1 d . .
O5 O 0.11416(11) 0.68374(11) 0.28096(6) 0.0510(3) Uani 1 1 d . .
F3 F 0.34756(13) 0.76164(12) 0.49837(6) 0.0793(4) Uani 1 1 d . .
N1 N 0.27877(11) 0.54277(10) 0.30568(6) 0.0312(3) Uani 1 1 d . .
C1 C 0.78448(14) 0.49943(13) 0.33249(7) 0.0334(3) Uani 1 1 d . .
C2 C 0.41032(14) 0.50981(12) 0.33066(7) 0.0297(3) Uani 1 1 d . .
C3 C 0.18894(15) 0.45277(12) 0.19260(7) 0.0338(3) Uani 1 1 d . .
C4 C 0.68192(14) 0.56866(13) 0.28327(7) 0.0329(3) Uani 1 1 d . .
H2 H 0.6229 0.5099 0.2541 0.040 Uiso 1 1 calc R U
C5 C 0.50654(14) 0.60473(12) 0.36573(7) 0.0311(3) Uani 1 1 d . .
H3 H 0.5689 0.5625 0.4023 0.037 Uiso 1 1 calc R U
C6 C 0.18960(15) 0.45092(14) 0.26817(8) 0.0353(3) Uani 1 1 d . .
H4 H 0.0960 0.4643 0.2774 0.042 Uiso 1 1 calc R U
H5 H 0.2184 0.3691 0.2856 0.042 Uiso 1 1 calc R U
C7 C 0.59370(14) 0.65899(12) 0.31576(7) 0.0333(3) Uani 1 1 d . .
H6 H 0.6546 0.7219 0.3405 0.040 Uiso 1 1 calc R U
C8 C 0.89112(16) 0.56066(15) 0.37059(8) 0.0433(4) Uani 1 1 d . .
H7 H 0.8973 0.6468 0.3671 0.052 Uiso 1 1 calc R U
C9 C 0.22546(15) 0.65960(13) 0.31108(8) 0.0365(3) Uani 1 1 d . .
C10 C 0.08108(16) 0.39823(14) 0.15135(8) 0.0422(4) Uani 1 1 d . .
H8 H 0.0101 0.3623 0.1714 0.051 Uiso 1 1 calc R U
C11 C 0.29239(17) 0.50283(15) 0.16201(8) 0.0441(4) Uani 1 1 d . .
H9 H 0.3675 0.5401 0.1891 0.053 Uiso 1 1 calc R U
C12 C 0.81291(17) 0.58738(16) 0.19242(8) 0.0444(4) Uani 1 1 d . .
H10 H 0.8776 0.6438 0.1755 0.053 Uiso 1 1 calc R U
H11 H 0.8652 0.5176 0.2142 0.053 Uiso 1 1 calc R U
C13 C 0.43498(15) 0.70741(13) 0.39928(8) 0.0386(4) Uani 1 1 d . .
H12 H 0.4992 0.7777 0.4063 0.046 Uiso 1 1 calc R U
C14 C 0.30695(16) 0.75252(14) 0.35420(9) 0.0423(4) Uani 1 1 d . .
H13 H 0.2476 0.7910 0.3837 0.051 Uiso 1 1 calc R U
H14 H 0.3336 0.8169 0.3240 0.051 Uiso 1 1 calc R U
C15 C 0.77832(16) 0.37336(14) 0.33801(8) 0.0430(4) Uani 1 1 d . .
H15 H 0.7060 0.3299 0.3123 0.052 Uiso 1 1 calc R U
C16 C 0.07510(19) 0.39532(18) 0.08193(9) 0.0551(5) Uani 1 1 d . .
H16 H 0.0001 0.3582 0.0546 0.066 Uiso 1 1 calc R U
C17 C 0.98862(17) 0.49776(18) 0.41358(9) 0.0512(4) Uani 1 1 d . .
H17 H 1.0607 0.5408 0.4398 0.061 Uiso 1 1 calc R U
C18 C 0.2866(2) 0.49864(17) 0.09227(9) 0.0552(5) Uani 1 1 d . .
H18 H 0.3584 0.5323 0.0719 0.066 Uiso 1 1 calc R U
C19 C 0.98160(18) 0.37238(18) 0.41852(9) 0.0541(5) Uani 1 1 d . .
H19 H 1.0489 0.3292 0.4479 0.065 Uiso 1 1 calc R U
C20 C 0.1777(2) 0.44622(18) 0.05208(9) 0.0585(5) Uani 1 1 d . .
H20 H 0.1733 0.4452 0.0042 0.070 Uiso 1 1 calc R U
C21 C 0.40417(18) 0.67059(16) 0.46795(9) 0.0491(4) Uani 1 1 d . .
C22 C 0.6532(2) 0.64062(19) 0.09896(9) 0.0604(5) Uani 1 1 d . .
H21 H 0.5903 0.6804 0.1253 0.091 Uiso 1 1 calc R U
H22 H 0.6026 0.6072 0.0571 0.091 Uiso 1 1 calc R U
H23 H 0.7192 0.7003 0.0876 0.091 Uiso 1 1 calc R U
C23 C 0.87688(18) 0.31055(16) 0.38075(10) 0.0543(5) Uani 1 1 d . .
H24 H 0.8720 0.2243 0.3839 0.065 Uiso 1 1 calc R U

loop_
_atom_site_aniso_label
_atom_site_aniso_U_11
_atom_site_aniso_U_22
_atom_site_aniso_U_33
_atom_site_aniso_U_23
_atom_site_aniso_U_13
_atom_site_aniso_U_12
O1 0.0399(6) 0.0339(6) 0.0440(6) 0.0023(5) 0.0144(5) -0.0025(5)
O2 0.0369(6) 0.0360(6) 0.0543(7) 0.0152(5) 0.0128(5) 0.0046(5)
O3 0.0377(6) 0.0240(5) 0.0524(6) -0.0052(4) 0.0068(5) 0.0027(4)
F1 0.0573(6) 0.0719(7) 0.0553(6) 0.0008(5) 0.0190(5) -0.0130(5)
F2 0.0664(7) 0.0785(7) 0.0423(6) -0.0122(5) 0.0004(5) -0.0006(6)
O4 0.0627(8) 0.0385(6) 0.0480(7) -0.0008(5) 0.0148(6) 0.0030(6)
O5 0.0370(6) 0.0495(7) 0.0660(8) 0.0046(6) 0.0063(5) 0.0138(5)
F3 0.0981(9) 0.0813(8) 0.0644(7) -0.0277(6) 0.0316(7) 0.0195(7)
N1 0.0301(6) 0.0275(6) 0.0369(6) -0.0005(5) 0.0076(5) 0.0010(5)
C1 0.0301(7) 0.0345(8) 0.0369(8) -0.0013(6) 0.0094(6) 0.0008(6)
C2 0.0323(7) 0.0252(7) 0.0332(7) 0.0011(6) 0.0100(6) 0.0011(6)
C3 0.0341(8) 0.0264(7) 0.0412(8) 0.0012(6) 0.0071(6) 0.0052(6)
C4 0.0321(7) 0.0286(7) 0.0385(8) 0.0001(6) 0.0067(6) -0.0032(6)
C5 0.0323(7) 0.0257(7) 0.0352(7) -0.0021(6) 0.0052(6) 0.0009(6)
C6 0.0306(7) 0.0341(8) 0.0417(8) 0.0005(6) 0.0075(6) -0.0048(6)
C7 0.0313(7) 0.0251(7) 0.0434(8) -0.0002(6) 0.0058(6) -0.0010(6)
C8 0.0397(9) 0.0429(9) 0.0476(9) -0.0015(7) 0.0074(7) -0.0067(7)
C9 0.0372(8) 0.0330(8) 0.0420(8) 0.0046(6) 0.0151(7) 0.0059(6)
C10 0.0369(8) 0.0401(9) 0.0495(10) -0.0048(7) 0.0055(7) 0.0009(7)
C11 0.0460(9) 0.0422(9) 0.0449(9) 0.0029(7) 0.0092(7) -0.0052(7)
C12 0.0409(9) 0.0487(10) 0.0463(9) 0.0043(7) 0.0152(7) 0.0083(8)
C13 0.0426(8) 0.0280(8) 0.0465(9) -0.0096(6) 0.0108(7) -0.0025(7)
C14 0.0458(9) 0.0284(8) 0.0550(10) -0.0037(7) 0.0151(7) 0.0087(7)
C15 0.0404(9) 0.0342(8) 0.0535(10) -0.0019(7) 0.0041(7) 0.0035(7)
C16 0.0548(11) 0.0582(11) 0.0492(10) -0.0105(9) -0.0025(8) 0.0031(9)
C17 0.0378(9) 0.0701(12) 0.0443(9) -0.0012(9) 0.0012(7) -0.0044(9)
C18 0.0647(12) 0.0546(11) 0.0504(10) 0.0087(9) 0.0223(9) -0.0005(9)
C19 0.0448(10) 0.0680(12) 0.0489(10) 0.0121(9) 0.0051(8) 0.0148(9)
C20 0.0770(13) 0.0594(11) 0.0389(9) 0.0011(8) 0.0083(9) 0.0119(10)
C21 0.0521(10) 0.0501(10) 0.0460(10) -0.0146(8) 0.0106(8) 0.0024(8)
C22 0.0687(12) 0.0665(12) 0.0457(10) 0.0046(9) 0.0074(9) 0.0134(10)
C23 0.0543(11) 0.0417(9) 0.0658(12) 0.0075(8) 0.0055(9) 0.0098(8)

loop_
_atom_type_symbol
_atom_type_description
_atom_type_scat_dispersion_real
_atom_type_scat_dispersion_imag
_atom_type_scat_source
C C 0.0033 0.0016 'International Tables Vol C Tables 4.2.6.8 and 6.1.1.4'
N N 0.0061 0.0033 'International Tables Vol C Tables 4.2.6.8 and 6.1.1.4'
O O 0.0106 0.0060 'International Tables Vol C Tables 4.2.6.8 and 6.1.1.4'
F F 0.0171 0.0103 'International Tables Vol C Tables 4.2.6.8 and 6.1.1.4'
H H 0.0000 0.0000 'International Tables Vol C Tables 4.2.6.8 and 6.1.1.4'

loop_
_geom_angle_atom_site_label_1
_geom_angle_atom_site_label_2
_geom_angle_atom_site_label_3
_geom_angle
C12 O1 C4 114.60(11)
C7 O2 H1 109.5
C12 O4 C22 112.72(13)
C2 N1 C9 124.38(12)
C2 N1 C6 118.31(11)
C9 N1 C6 117.26(12)
C8 C1 C15 118.59(14)
C8 C1 C4 120.17(13)
C15 C1 C4 121.16(13)
O3 C2 N1 120.45(13)
O3 C2 C5 120.18(13)
N1 C2 C5 119.33(12)
C10 C3 C11 118.18(14)
C10 C3 C6 118.27(13)
C11 C3 C6 123.52(14)
O1 C4 C1 110.36(11)
O1 C4 C7 101.86(11)
C1 C4 C7 115.27(12)
O1 C4 H2 109.7
C1 C4 H2 109.7
C7 C4 H2 109.7
C2 C5 C7 110.40(11)
C2 C5 C13 113.56(12)
C7 C5 C13 110.04(11)
C2 C5 H3 107.5
C7 C5 H3 107.5
C13 C5 H3 107.5
N1 C6 C3 114.25(12)
N1 C6 H4 108.7
C3 C6 H4 108.7
N1 C6 H5 108.7
C3 C6 H5 108.7
H4 C6 H5 107.6
O2 C7 C4 110.01(12)
O2 C7 C5 106.37(11)
C4 C7 C5 116.13(11)
O2 C7 H6 108.0
C4 C7 H6 108.0
C5 C7 H6 108.0
C17 C8 C1 120.70(16)
C17 C8 H7 119.7
C1 C8 H7 119.7
O5 C9 N1 119.61(14)
O5 C9 C14 121.12(14)
N1 C9 C14 119.27(13)
C16 C10 C3 121.23(16)
C16 C10 H8 119.4
C3 C10 H8 119.4
C18 C11 C3 120.38(16)
C18 C11 H9 119.8
C3 C11 H9 119.8
O4 C12 O1 113.06(13)
O4 C12 H10 109.0
O1 C12 H10 109.0
O4 C12 H11 109.0
O1 C12 H11 109.0
H10 C12 H11 107.8
C21 C13 C14 110.79(13)
C21 C13 C5 111.75(13)
C14 C13 C5 112.50(12)
C21 C13 H12 107.2
C14 C13 H12 107.2
C5 C13 H12 107.2
C9 C14 C13 116.91(12)
C9 C14 H13 108.1
C13 C14 H13 108.1
C9 C14 H14 108.1
C13 C14 H14 108.1
H13 C14 H14 107.3
C23 C15 C1 120.53(15)
C23 C15 H15 119.7
C1 C15 H15 119.7
C10 C16 C20 120.09(17)
C10 C16 H16 120.0
C20 C16 H16 120.0
C8 C17 C19 120.18(16)
C8 C17 H17 119.9
C19 C17 H17 119.9
C20 C18 C11 120.65(17)
C20 C18 H18 119.7
C11 C18 H18 119.7
C23 C19 C17 119.70(16)
C23 C19 H19 120.2
C17 C19 H19 120.2
C18 C20 C16 119.45(17)
C18 C20 H20 120.3
C16 C20 H20 120.3
F3 C21 F2 106.37(13)
F3 C21 F1 106.93(14)
F2 C21 F1 106.27(14)
F3 C21 C13 111.74(15)
F2 C21 C13 112.25(14)
F1 C21 C13 112.85(13)
O4 C22 H21 109.5
O4 C22 H22 109.5
H21 C22 H22 109.5
O4 C22 H23 109.5
H21 C22 H23 109.5
H22 C22 H23 109.5
C19 C23 C15 120.30(17)
C19 C23 H24 119.9
C15 C23 H24 119.9

loop_
_geom_bond_atom_site_label_1
_geom_bond_atom_site_label_2
_geom_bond_distance
O1 C12 1.4026(18)
O1 C4 1.4455(17)
O2 C7 1.4174(17)
O2 H1 0.8400
O3 C2 1.2164(16)
F1 C21 1.341(2)
F2 C21 1.340(2)
O4 C12 1.392(2)
O4 C22 1.418(2)
O5 C9 1.2115(18)
F3 C21 1.3374(19)
N1 C2 1.3823(18)
N1 C9 1.3986(18)
N1 C6 1.4731(18)
C1 C8 1.386(2)
C1 C15 1.390(2)
C1 C4 1.513(2)
C2 C5 1.5157(19)
C3 C10 1.390(2)
C3 C11 1.389(2)
C3 C6 1.506(2)
C4 C7 1.533(2)
C4 H2 1.0000
C5 C7 1.538(2)
C5 C13 1.5400(19)
C5 H3 1.0000
C6 H4 0.9900
C6 H5 0.9900
C7 H6 1.0000
C8 C17 1.382(2)
C8 H7 0.9500
C9 C14 1.494(2)
C10 C16 1.377(2)
C10 H8 0.9500
C11 C18 1.384(2)
C11 H9 0.9500
C12 H10 0.9900
C12 H11 0.9900
C13 C21 1.503(2)
C13 C14 1.532(2)
C13 H12 1.0000
C14 H13 0.9900
C14 H14 0.9900
C15 C23 1.386(2)
C15 H15 0.9500
C16 C20 1.378(3)
C16 H16 0.9500
C17 C19 1.382(3)
C17 H17 0.9500
C18 C20 1.377(3)
C18 H18 0.9500
C19 C23 1.374(3)
C19 H19 0.9500
C20 H20 0.9500
C22 H21 0.9800
C22 H22 0.9800
C22 H23 0.9800
C23 H24 0.9500

loop_
_geom_torsion_atom_site_label_1
_geom_torsion_atom_site_label_2
_geom_torsion_atom_site_label_3
_geom_torsion_atom_site_label_4
_geom_torsion
C9 N1 C2 O3 -178.69(13)
C6 N1 C2 O3 -1.50(19)
C9 N1 C2 C5 -0.8(2)
C6 N1 C2 C5 176.34(12)
C12 O1 C4 C1 71.96(15)
C12 O1 C4 C7 -165.14(12)
C8 C1 C4 O1 48.54(18)
C15 C1 C4 O1 -128.07(14)
C8 C1 C4 C7 -66.14(17)
C15 C1 C4 C7 117.25(15)
O3 C2 C5 C7 81.22(16)
N1 C2 C5 C7 -96.62(14)
O3 C2 C5 C13 -154.64(13)
N1 C2 C5 C13 27.51(18)
C2 N1 C6 C3 -92.23(15)
C9 N1 C6 C3 85.17(15)
C10 C3 C6 N1 -160.58(13)
C11 C3 C6 N1 21.4(2)
O1 C4 C7 O2 59.89(13)
C1 C4 C7 O2 179.37(11)
O1 C4 C7 C5 -179.27(11)
C1 C4 C7 C5 -59.78(16)
C2 C5 C7 O2 63.34(14)
C13 C5 C7 O2 -62.80(14)
C2 C5 C7 C4 -59.44(16)
C13 C5 C7 C4 174.43(12)
C15 C1 C8 C17 -0.5(2)
C4 C1 C8 C17 -177.25(14)
C2 N1 C9 O5 171.52(13)
C6 N1 C9 O5 -5.7(2)
C2 N1 C9 C14 -8.7(2)
C6 N1 C9 C14 174.11(13)
C11 C3 C10 C16 -1.0(2)
C6 C3 C10 C16 -179.15(15)
C10 C3 C11 C18 0.4(2)
C6 C3 C11 C18 178.41(15)
C22 O4 C12 O1 65.32(18)
C4 O1 C12 O4 74.92(16)
C2 C5 C13 C21 82.26(16)
C7 C5 C13 C21 -153.41(13)
C2 C5 C13 C14 -43.12(17)
C7 C5 C13 C14 81.21(15)
O5 C9 C14 C13 170.06(14)
N1 C9 C14 C13 -9.8(2)
C21 C13 C14 C9 -90.83(16)
C5 C13 C14 C9 35.07(19)
C8 C1 C15 C23 0.0(2)
C4 C1 C15 C23 176.68(15)
C3 C10 C16 C20 0.5(3)
C1 C8 C17 C19 0.7(3)
C3 C11 C18 C20 0.8(3)
C8 C17 C19 C23 -0.3(3)
C11 C18 C20 C16 -1.4(3)
C10 C16 C20 C18 0.7(3)
C14 C13 C21 F3 -56.50(18)
C5 C13 C21 F3 177.19(13)
C14 C13 C21 F2 -175.90(13)
C5 C13 C21 F2 57.79(18)
C14 C13 C21 F1 64.04(17)
C5 C13 C21 F1 -62.27(18)
C17 C19 C23 C15 -0.2(3)
C1 C15 C23 C19 0.4(3)
